data_2222689
loop_
_publ_author_name
'Alhassan, Abdul-Basit'
'Norris, Peter'
'Zeller, Matthias'

_publ_section_title 4-Butyl-1-(2,3,4-tri-<i>O</i>-acetyl-\b-<small>L</small>-fucopyranosyl)-1<i>H</i>-1,2,3-triazole
_journal_coeditor_code FL2257
_journal_issue 8
_journal_name_full 'Acta Crystallographica Section E'
_journal_page_first o1992
_journal_page_last o1993
_journal_paper_doi 10.1107/S1600536809028700
_journal_volume 65
_journal_year 2009
_chemical_formula_iupac 'C18 H27 N3 O7'
_chemical_formula_moiety 'C18 H27 N3 O7'
_chemical_formula_sum 'C18 H27 N3 O7'
_chemical_formula_weight 397.43
_chemical_name_systematic 4-Butyl-1-(2,3,4-tri-<i>O</i>-acetyl-\b-<i>L</i>-fucopyranosyl)-1<i>H</i>-1,2,3-triazole
_space_group_IT_number 1
_symmetry_cell_setting triclinic
_symmetry_space_group_name_Hall 'P 1'
_symmetry_space_group_name_H-M 'P 1'
_atom_sites_solution_hydrogens geom
_atom_sites_solution_primary direct
_atom_sites_solution_secondary difmap
_audit_creation_method SHELXL-97
_cell_angle_alpha 94.5070(10)
_cell_angle_beta 96.1510(10)
_cell_angle_gamma 91.2270(10)
_cell_formula_units_Z 2
_cell_length_a 5.5173(3)
_cell_length_b 7.7442(4)
_cell_length_c 24.1013(13)
_cell_measurement_reflns_used 9354
_cell_measurement_temperature 100(2)
_cell_measurement_theta_max 30.54
_cell_measurement_theta_min 2.56
_cell_volume 1020.22(9)
_computing_cell_refinement 'SAINT-Plus (Bruker, 2003)'
_computing_data_collection 'SMART (Bruker, 2002)'
_computing_data_reduction 'SAINT-Plus (Bruker, 2003)'
_computing_molecular_graphics
;
SHELXTL (Sheldrick, 2008) and Mercury (Macrae <i>et al.</i>,
2008)
;
_computing_publication_material
;
SHELXTL (Sheldrick, 2008); publCIF (Westrip, 2009)
;
_computing_structure_refinement 'SHELXTL (Sheldrick, 2008)'
_computing_structure_solution
;
SHELXTL (Sheldrick, 2008)
;
_diffrn_ambient_temperature 100(2)
_diffrn_measured_fraction_theta_full 0.993
_diffrn_measured_fraction_theta_max 0.993
_diffrn_measurement_device_type 'Bruker SMART APEX CCD'
_diffrn_measurement_method \w
_diffrn_radiation_monochromator graphite
_diffrn_radiation_source 'fine-focus sealed tube'
_diffrn_radiation_type MoK\a
_diffrn_radiation_wavelength 0.71073
_diffrn_reflns_av_R_equivalents 0.0203
_diffrn_reflns_av_sigmaI/netI 0.0289
_diffrn_reflns_limit_h_max 7
_diffrn_reflns_limit_h_min -7
_diffrn_reflns_limit_k_max 10
_diffrn_reflns_limit_k_min -10
_diffrn_reflns_limit_l_max 32
_diffrn_reflns_limit_l_min -31
_diffrn_reflns_number 10512
_diffrn_reflns_theta_full 28.28
_diffrn_reflns_theta_max 28.28
_diffrn_reflns_theta_min 0.85
_diffrn_standards_decay_% 0
_diffrn_standards_number 0
_exptl_absorpt_coefficient_mu 0.100
_exptl_absorpt_correction_T_max 0.991
_exptl_absorpt_correction_T_min 0.867
_exptl_absorpt_correction_type multi-scan
_exptl_absorpt_process_details '(SADABS in SAINT-Plus; Bruker, 2003)'
_exptl_crystal_colour colourless
_exptl_crystal_density_diffrn 1.294
_exptl_crystal_density_method 'not measured'
_exptl_crystal_description plate
_exptl_crystal_F_000 424
_exptl_crystal_size_max 0.36
_exptl_crystal_size_mid 0.35
_exptl_crystal_size_min 0.09
_refine_diff_density_max 0.420
_refine_diff_density_min -0.212
_refine_ls_extinction_method none
_refine_ls_goodness_of_fit_ref 1.105
_refine_ls_hydrogen_treatment constr
_refine_ls_matrix_type full
_refine_ls_number_parameters 515
_refine_ls_number_reflns 5041
_refine_ls_number_restraints 3
_refine_ls_restrained_S_all 1.104
_refine_ls_R_factor_all 0.0476
_refine_ls_R_factor_gt 0.0456
_refine_ls_shift/su_max 0.000
_refine_ls_shift/su_mean 0.000
_refine_ls_structure_factor_coef Fsqd
_refine_ls_weighting_details 'calc w=1/[\s^2^(Fo^2^)+(0.0771P)^2^+0.17P] where P=(Fo^2^+2Fc^2^)/3'
_refine_ls_weighting_scheme calc
_refine_ls_wR_factor_gt 0.1151
_refine_ls_wR_factor_ref 0.1197
_reflns_number_gt 4839
_reflns_number_total 5041
_reflns_threshold_expression I>2\s(I)
_cod_data_source_file fl2257.cif
_cod_data_source_block I
_cod_database_code 2222689
_cod_database_fobs_code 2222689

loop_
_symmetry_equiv_pos_as_xyz
'x, y, z'

loop_
_atom_site_type_symbol
_atom_site_label
_atom_site_fract_x
_atom_site_fract_y
_atom_site_fract_z
_atom_site_U_iso_or_equiv
_atom_site_adp_type
_atom_site_calc_flag
_atom_site_refinement_flags
_atom_site_occupancy
_atom_site_disorder_assembly
_atom_site_disorder_group
C C1A 0.1284(4) 0.5904(3) 0.25737(10) 0.0160(4) Uani d . 1 . .
H H1A 0.2899 0.5447 0.2490 0.019 Uiso calc R 1 . .
C C2A 0.0093(4) 0.4715(3) 0.29447(10) 0.0160(4) Uani d . 1 . .
H H2A -0.1530 0.5159 0.3027 0.019 Uiso calc R 1 . .
C C3A 0.1762(4) 0.4617(3) 0.34855(10) 0.0172(4) Uani d . 1 . .
H H3A 0.3249 0.3967 0.3405 0.021 Uiso calc R 1 . .
C C4A 0.2522(4) 0.6418(3) 0.37653(10) 0.0178(5) Uani d . 1 . .
H H4A 0.3898 0.6301 0.4064 0.021 Uiso calc R 1 . .
C C5A 0.3353(5) 0.7604(3) 0.33445(11) 0.0201(5) Uani d . 1 . .
H H5A 0.4950 0.7206 0.3229 0.024 Uiso calc R 1 . .
C C6A 0.3639(6) 0.9487(4) 0.35723(13) 0.0282(6) Uani d . 1 . .
H H6A1 0.4299 1.0173 0.3295 0.042 Uiso calc R 1 . .
H H6A2 0.4757 0.9583 0.3919 0.042 Uiso calc R 1 . .
H H6A3 0.2045 0.9923 0.3650 0.042 Uiso calc R 1 . .
C C7A 0.0505(5) 0.6379(3) 0.15536(11) 0.0186(5) Uani d . 1 . .
H H7A 0.2127 0.6396 0.1455 0.022 Uiso calc R 1 . .
C C8A -0.1595(4) 0.6638(3) 0.12178(11) 0.0189(5) Uani d . 1 . .
C C9A -0.1947(5) 0.7003(4) 0.06140(12) 0.0238(5) Uani d . 1 . .
H H9A1 -0.2156 0.8262 0.0590 0.029 Uiso calc R 1 . .
H H9A2 -0.3463 0.6399 0.0434 0.029 Uiso calc R 1 . .
C C10A 0.0155(5) 0.6439(4) 0.02915(11) 0.0226(5) Uani d . 1 . .
H H10A 0.0396 0.5186 0.0323 0.027 Uiso calc R 1 . .
H H10B 0.1665 0.7070 0.0463 0.027 Uiso calc R 1 . .
C C11A -0.0269(5) 0.6775(5) -0.03262(12) 0.0307(6) Uani d . 1 . .
H H11A -0.1812 0.6180 -0.0494 0.037 Uiso calc R 1 . .
H H11B -0.0451 0.8034 -0.0357 0.037 Uiso calc R 1 . .
C C12A 0.1782(6) 0.6156(5) -0.06548(13) 0.0351(7) Uani d . 1 . .
H H12A 0.3314 0.6749 -0.0494 0.053 Uiso calc R 1 . .
H H12B 0.1425 0.6416 -0.1046 0.053 Uiso calc R 1 . .
H H12C 0.1936 0.4903 -0.0637 0.053 Uiso calc R 1 . .
C C13A -0.2440(4) 0.2243(3) 0.26034(11) 0.0192(5) Uani d . 1 . .
C C14A -0.2384(5) 0.0438(3) 0.23312(12) 0.0248(5) Uani d . 1 . .
H H14A -0.1490 -0.0299 0.2590 0.037 Uiso calc R 1 . .
H H14B -0.1569 0.0458 0.1990 0.037 Uiso calc R 1 . .
H H14C -0.4056 -0.0026 0.2235 0.037 Uiso calc R 1 . .
C C15A 0.1526(5) 0.3080(3) 0.43018(12) 0.0234(5) Uani d . 1 . .
C C16A -0.0247(6) 0.2183(5) 0.46177(14) 0.0367(7) Uani d . 1 . .
H H16A 0.0645 0.1544 0.4906 0.055 Uiso calc R 1 . .
H H16B -0.1292 0.1373 0.4359 0.055 Uiso calc R 1 . .
H H16C -0.1257 0.3043 0.4795 0.055 Uiso calc R 1 . .
C C17A 0.0802(5) 0.7476(3) 0.45847(11) 0.0207(5) Uani d . 1 . .
C C18A -0.1564(5) 0.7616(4) 0.48340(13) 0.0286(6) Uani d . 1 . .
H H18A -0.1241 0.7955 0.5236 0.043 Uiso calc R 1 . .
H H18B -0.2447 0.6494 0.4777 0.043 Uiso calc R 1 . .
H H18C -0.2553 0.8492 0.4653 0.043 Uiso calc R 1 . .
N N1A -0.0240(4) 0.6093(3) 0.20568(9) 0.0166(4) Uani d . 1 . .
N N2A -0.2688(4) 0.6186(3) 0.20427(10) 0.0204(4) Uani d . 1 . .
N N3A -0.3509(4) 0.6499(3) 0.15312(10) 0.0203(4) Uani d . 1 . .
O O1A 0.1606(3) 0.7576(2) 0.28548(8) 0.0195(4) Uani d . 1 . .
O O2A -0.0188(3) 0.3011(2) 0.26588(8) 0.0181(3) Uani d . 1 . .
O O3A -0.4211(3) 0.2926(3) 0.27577(9) 0.0262(4) Uani d . 1 . .
O O4A 0.0358(3) 0.3647(2) 0.38316(8) 0.0216(4) Uani d . 1 . .
O O5A 0.3664(4) 0.3301(3) 0.44336(9) 0.0329(5) Uani d . 1 . .
O O6A 0.0444(3) 0.7086(2) 0.40218(8) 0.0205(4) Uani d . 1 . .
O O7A 0.2785(4) 0.7661(4) 0.48414(9) 0.0385(6) Uani d . 1 . .
C C1B 0.2703(4) 0.9784(3) 0.80834(10) 0.0174(5) Uani d . 1 . .
H H1B 0.1076 0.9344 0.8168 0.021 Uiso calc R 1 . .
C C2B 0.3807(4) 0.8444(3) 0.76952(11) 0.0166(4) Uani d . 1 . .
H H2B 0.5439 0.8862 0.7608 0.020 Uiso calc R 1 . .
C C3B 0.2060(4) 0.8121(3) 0.71631(10) 0.0186(5) Uani d . 1 . .
H H3B 0.0553 0.7500 0.7248 0.022 Uiso calc R 1 . .
C C4B 0.1364(4) 0.9804(3) 0.69039(11) 0.0193(5) Uani d . 1 . .
H H4B -0.0028 0.9557 0.6605 0.023 Uiso calc R 1 . .
C C5B 0.0619(5) 1.1164(4) 0.73393(11) 0.0212(5) Uani d . 1 . .
H H5B -0.0975 1.0789 0.7460 0.025 Uiso calc R 1 . .
C C6B 0.0375(6) 1.2960(4) 0.71358(12) 0.0275(6) Uani d . 1 . .
H H6B1 -0.0147 1.3756 0.7434 0.041 Uiso calc R 1 . .
H H6B2 -0.0838 1.2920 0.6806 0.041 Uiso calc R 1 . .
H H6B3 0.1953 1.3367 0.7036 0.041 Uiso calc R 1 . .
C C7B 0.3525(5) 1.0728(3) 0.91047(11) 0.0195(5) Uani d . 1 . .
H H7B 0.1904 1.0772 0.9203 0.023 Uiso calc R 1 . .
C C8B 0.5642(4) 1.1177(3) 0.94397(11) 0.0187(5) Uani d . 1 . .
C C9B 0.6021(5) 1.1841(4) 1.00422(12) 0.0244(5) Uani d . 1 . .
H H9B1 0.6318 1.3111 1.0067 0.029 Uiso calc R 1 . .
H H9B2 0.7496 1.1320 1.0222 0.029 Uiso calc R 1 . .
C C10B 0.3876(5) 1.1448(4) 1.03638(11) 0.0232(5) Uani d . 1 . .
H H10C 0.2409 1.1995 1.0190 0.028 Uiso calc R 1 . .
H H10D 0.3552 1.0180 1.0332 0.028 Uiso calc R 1 . .
C C11B 0.4303(6) 1.2089(5) 1.09785(12) 0.0309(6) Uani d . 1 . .
H H11C 0.4583 1.3361 1.1010 0.037 Uiso calc R 1 . .
H H11D 0.5800 1.1568 1.1149 0.037 Uiso calc R 1 . .
C C12B 0.2200(6) 1.1658(5) 1.13071(13) 0.0351(7) Uani d . 1 . .
H H12D 0.0720 1.2198 1.1149 0.053 Uiso calc R 1 . .
H H12E 0.2593 1.2100 1.1699 0.053 Uiso calc R 1 . .
H H12F 0.1931 1.0399 1.1285 0.053 Uiso calc R 1 . .
C C13B 0.6276(5) 0.6187(3) 0.80445(11) 0.0192(5) Uani d . 1 . .
C C14B 0.6181(5) 0.4532(4) 0.83252(13) 0.0264(6) Uani d . 1 . .
H H14D 0.5291 0.3635 0.8068 0.040 Uiso calc R 1 . .
H H14E 0.5345 0.4719 0.8663 0.040 Uiso calc R 1 . .
H H14F 0.7844 0.4160 0.8428 0.040 Uiso calc R 1 . .
C C15B 0.1945(6) 0.6211(4) 0.63345(12) 0.0272(6) Uani d . 1 . .
C C16B 0.3516(7) 0.5229(5) 0.59592(14) 0.0402(8) Uani d . 1 . .
H H16D 0.2618 0.4193 0.5779 0.060 Uiso calc R 1 . .
H H16E 0.4996 0.4886 0.6181 0.060 Uiso calc R 1 . .
H H16F 0.3965 0.5967 0.5672 0.060 Uiso calc R 1 . .
C C17B 0.3086(5) 1.0620(4) 0.60971(11) 0.0218(5) Uani d . 1 . .
C C18B 0.5441(5) 1.0822(5) 0.58499(13) 0.0306(6) Uani d . 1 . .
H H18D 0.5115 1.1205 0.5472 0.046 Uiso calc R 1 . .
H H18E 0.6251 0.9709 0.5832 0.046 Uiso calc R 1 . .
H H18F 0.6498 1.1686 0.6084 0.046 Uiso calc R 1 . .
N N1B 0.4259(4) 1.0209(3) 0.86032(9) 0.0166(4) Uani d . 1 . .
N N2B 0.6712(4) 1.0341(3) 0.86152(10) 0.0202(4) Uani d . 1 . .
N N3B 0.7542(4) 1.0919(3) 0.91256(9) 0.0201(4) Uani d . 1 . .
O O1B 0.2423(3) 1.1344(2) 0.78221(8) 0.0195(4) Uani d . 1 . .
O O2B 0.4016(3) 0.6857(2) 0.79666(8) 0.0187(3) Uani d . 1 . .
O O3B 0.8064(3) 0.6837(3) 0.78989(10) 0.0285(4) Uani d . 1 . .
O O4B 0.3322(4) 0.7019(2) 0.67849(8) 0.0228(4) Uani d . 1 . .
O O5B -0.0221(4) 0.6326(3) 0.62559(10) 0.0363(5) Uani d . 1 . .
O O6B 0.3468(3) 1.0408(2) 0.66523(8) 0.0209(4) Uani d . 1 . .
O O7B 0.1098(4) 1.0641(4) 0.58456(9) 0.0352(5) Uani d . 1 . .

loop_
_atom_site_aniso_label
_atom_site_aniso_U_11
_atom_site_aniso_U_22
_atom_site_aniso_U_33
_atom_site_aniso_U_12
_atom_site_aniso_U_13
_atom_site_aniso_U_23
C1A 0.0121(10) 0.0187(11) 0.0174(11) 0.0013(8) 0.0022(8) 0.0014(9)
C2A 0.0137(10) 0.0157(10) 0.0185(11) 0.0005(8) 0.0032(8) -0.0015(8)
C3A 0.0154(11) 0.0187(11) 0.0183(11) 0.0008(8) 0.0032(8) 0.0040(9)
C4A 0.0139(11) 0.0202(11) 0.0191(11) 0.0011(9) 0.0026(8) -0.0017(9)
C5A 0.0167(11) 0.0218(12) 0.0215(12) -0.0022(9) 0.0013(9) 0.0007(9)
C6A 0.0322(15) 0.0227(13) 0.0281(14) -0.0071(11) -0.0006(11) -0.0002(10)
C7A 0.0155(11) 0.0213(11) 0.0195(12) 0.0015(9) 0.0042(9) 0.0003(9)
C8A 0.0134(11) 0.0216(11) 0.0213(12) 0.0008(9) 0.0035(9) -0.0022(9)
C9A 0.0177(12) 0.0311(14) 0.0230(13) 0.0057(10) 0.0015(9) 0.0051(10)
C10A 0.0212(12) 0.0263(13) 0.0209(12) 0.0020(10) 0.0039(9) 0.0031(10)
C11A 0.0249(14) 0.0474(18) 0.0208(13) 0.0034(12) 0.0035(10) 0.0067(12)
C12A 0.0313(16) 0.0507(19) 0.0253(15) 0.0038(13) 0.0087(12) 0.0065(13)
C13A 0.0171(11) 0.0213(12) 0.0192(12) 0.0014(9) 0.0006(9) 0.0023(9)
C14A 0.0240(13) 0.0202(12) 0.0288(14) 0.0010(10) 0.0005(10) -0.0029(10)
C15A 0.0291(14) 0.0182(11) 0.0231(13) 0.0025(10) 0.0035(10) 0.0021(9)
C16A 0.0382(18) 0.0403(17) 0.0343(16) -0.0012(14) 0.0052(13) 0.0192(13)
C17A 0.0157(11) 0.0221(12) 0.0243(12) 0.0011(9) 0.0034(9) -0.0006(9)
C18A 0.0159(12) 0.0402(16) 0.0297(14) 0.0012(11) 0.0062(10) -0.0018(12)
N1A 0.0123(9) 0.0177(9) 0.0199(10) 0.0007(7) 0.0017(7) 0.0010(7)
N2A 0.0121(9) 0.0221(10) 0.0270(11) -0.0006(8) 0.0027(8) 0.0018(8)
N3A 0.0148(10) 0.0221(10) 0.0243(11) -0.0001(8) 0.0037(8) 0.0019(8)
O1A 0.0183(8) 0.0172(8) 0.0222(9) -0.0004(6) -0.0001(7) 0.0001(7)
O2A 0.0133(8) 0.0174(8) 0.0233(9) 0.0017(6) 0.0033(6) -0.0017(7)
O3A 0.0172(9) 0.0231(9) 0.0385(11) -0.0029(7) 0.0079(8) -0.0019(8)
O4A 0.0183(8) 0.0242(9) 0.0230(9) -0.0012(7) 0.0035(7) 0.0049(7)
O5A 0.0300(11) 0.0354(12) 0.0319(11) 0.0004(9) -0.0069(9) 0.0089(9)
O6A 0.0144(8) 0.0229(9) 0.0238(9) 0.0038(7) 0.0023(7) -0.0020(7)
O7A 0.0173(10) 0.0686(17) 0.0267(11) 0.0044(10) 0.0018(8) -0.0144(11)
C1B 0.0139(10) 0.0202(11) 0.0173(11) -0.0023(9) -0.0002(8) 0.0009(9)
C2B 0.0140(10) 0.0161(10) 0.0195(11) -0.0026(8) 0.0013(8) 0.0023(8)
C3B 0.0180(11) 0.0201(11) 0.0171(11) -0.0015(9) 0.0013(8) 0.0005(9)
C4B 0.0134(11) 0.0241(12) 0.0202(12) -0.0022(9) 0.0008(9) 0.0037(9)
C5B 0.0164(11) 0.0252(12) 0.0219(12) 0.0006(9) 0.0003(9) 0.0043(9)
C6B 0.0311(14) 0.0244(13) 0.0266(14) 0.0054(11) -0.0020(11) 0.0046(11)
C7B 0.0155(11) 0.0209(11) 0.0220(12) -0.0009(9) 0.0032(9) 0.0007(9)
C8B 0.0144(11) 0.0185(11) 0.0232(12) -0.0022(9) 0.0017(9) 0.0033(9)
C9B 0.0185(12) 0.0321(14) 0.0216(13) -0.0063(10) 0.0013(9) -0.0007(10)
C10B 0.0199(12) 0.0279(13) 0.0213(12) -0.0035(10) 0.0029(9) -0.0011(10)
C11B 0.0248(14) 0.0444(17) 0.0222(14) -0.0059(12) 0.0040(10) -0.0046(12)
C12B 0.0304(16) 0.0494(19) 0.0253(14) -0.0049(14) 0.0091(12) -0.0043(13)
C13B 0.0184(12) 0.0193(11) 0.0190(12) -0.0015(9) 0.0016(9) -0.0029(9)
C14B 0.0224(13) 0.0248(13) 0.0324(15) 0.0004(10) 0.0006(10) 0.0071(11)
C15B 0.0409(17) 0.0186(12) 0.0204(13) -0.0067(11) -0.0024(11) 0.0012(10)
C16B 0.058(2) 0.0306(15) 0.0298(16) -0.0025(15) 0.0037(14) -0.0102(12)
C17B 0.0167(12) 0.0260(13) 0.0228(12) 0.0006(9) 0.0043(9) 0.0000(10)
C18B 0.0187(13) 0.0454(17) 0.0281(14) -0.0006(11) 0.0073(11) -0.0006(12)
N1B 0.0121(9) 0.0196(10) 0.0179(10) -0.0014(7) 0.0018(7) 0.0005(8)
N2B 0.0117(9) 0.0252(11) 0.0233(11) -0.0001(8) 0.0014(7) 0.0003(8)
N3B 0.0146(9) 0.0244(11) 0.0212(10) 0.0009(8) 0.0023(8) 0.0008(8)
O1B 0.0187(8) 0.0184(8) 0.0207(9) -0.0015(6) -0.0008(7) 0.0015(7)
O2B 0.0153(8) 0.0194(8) 0.0217(9) -0.0017(6) 0.0017(6) 0.0049(7)
O3B 0.0175(9) 0.0261(10) 0.0432(12) 0.0005(7) 0.0081(8) 0.0059(9)
O4B 0.0266(10) 0.0210(9) 0.0200(9) -0.0018(7) 0.0025(7) -0.0028(7)
O5B 0.0365(13) 0.0351(12) 0.0329(12) -0.0066(9) -0.0092(9) -0.0049(9)
O6B 0.0149(8) 0.0252(9) 0.0225(9) -0.0050(7) 0.0006(7) 0.0054(7)
O7B 0.0190(10) 0.0659(16) 0.0212(10) -0.0011(10) 0.0010(7) 0.0101(10)

loop_
_atom_type_symbol
_atom_type_description
_atom_type_scat_dispersion_real
_atom_type_scat_dispersion_imag
_atom_type_scat_source
C C 0.0033 0.0016 'International Tables Vol C Tables 4.2.6.8 and 6.1.1.4'
H H 0.0000 0.0000 'International Tables Vol C Tables 4.2.6.8 and 6.1.1.4'
N N 0.0061 0.0033 'International Tables Vol C Tables 4.2.6.8 and 6.1.1.4'
O O 0.0106 0.0060 'International Tables Vol C Tables 4.2.6.8 and 6.1.1.4'

loop_
_geom_angle_atom_site_label_1
_geom_angle_atom_site_label_2
_geom_angle_atom_site_label_3
_geom_angle_site_symmetry_1
_geom_angle_site_symmetry_3
_geom_angle
_geom_angle_publ_flag
O1A C1A N1A . . 106.41(19) ?
O1A C1A C2A . . 108.84(19) ?
N1A C1A C2A . . 111.89(19) ?
O1A C1A H1A . . 109.9 ?
N1A C1A H1A . . 109.9 ?
C2A C1A H1A . . 109.9 ?
O2A C2A C1A . . 108.36(19) ?
O2A C2A C3A . . 108.51(19) ?
C1A C2A C3A . . 108.96(19) ?
O2A C2A H2A . . 110.3 ?
C1A C2A H2A . . 110.3 ?
C3A C2A H2A . . 110.3 ?
O4A C3A C2A . . 104.62(19) ?
O4A C3A C4A . . 111.7(2) ?
C2A C3A C4A . . 111.91(19) ?
O4A C3A H3A . . 109.5 ?
C2A C3A H3A . . 109.5 ?
C4A C3A H3A . . 109.5 ?
O6A C4A C5A . . 111.8(2) ?
O6A C4A C3A . . 107.00(19) ?
C5A C4A C3A . . 111.2(2) ?
O6A C4A H4A . . 108.9 ?
C5A C4A H4A . . 108.9 ?
C3A C4A H4A . . 108.9 ?
O1A C5A C6A . . 105.6(2) ?
O1A C5A C4A . . 111.2(2) ?
C6A C5A C4A . . 113.1(2) ?
O1A C5A H5A . . 108.9 ?
C6A C5A H5A . . 108.9 ?
C4A C5A H5A . . 108.9 ?
C5A C6A H6A1 . . 109.5 ?
C5A C6A H6A2 . . 109.5 ?
H6A1 C6A H6A2 . . 109.5 ?
C5A C6A H6A3 . . 109.5 ?
H6A1 C6A H6A3 . . 109.5 ?
H6A2 C6A H6A3 . . 109.5 ?
N1A C7A C8A . . 104.7(2) ?
N1A C7A H7A . . 127.6 ?
C8A C7A H7A . . 127.6 ?
C7A C8A N3A . . 107.9(2) ?
C7A C8A C9A . . 129.8(2) ?
N3A C8A C9A . . 122.3(2) ?
C8A C9A C10A . . 113.5(2) ?
C8A C9A H9A1 . . 108.9 ?
C10A C9A H9A1 . . 108.9 ?
C8A C9A H9A2 . . 108.9 ?
C10A C9A H9A2 . . 108.9 ?
H9A1 C9A H9A2 . . 107.7 ?
C9A C10A C11A . . 112.7(2) ?
C9A C10A H10A . . 109.0 ?
C11A C10A H10A . . 109.0 ?
C9A C10A H10B . . 109.0 ?
C11A C10A H10B . . 109.0 ?
H10A C10A H10B . . 107.8 ?
C12A C11A C10A . . 113.0(2) ?
C12A C11A H11A . . 109.0 ?
C10A C11A H11A . . 109.0 ?
C12A C11A H11B . . 109.0 ?
C10A C11A H11B . . 109.0 ?
H11A C11A H11B . . 107.8 ?
C11A C12A H12A . . 109.5 ?
C11A C12A H12B . . 109.5 ?
H12A C12A H12B . . 109.5 ?
C11A C12A H12C . . 109.5 ?
H12A C12A H12C . . 109.5 ?
H12B C12A H12C . . 109.5 ?
O3A C13A O2A . . 124.0(2) ?
O3A C13A C14A . . 125.5(2) ?
O2A C13A C14A . . 110.5(2) ?
C13A C14A H14A . . 109.5 ?
C13A C14A H14B . . 109.5 ?
H14A C14A H14B . . 109.5 ?
C13A C14A H14C . . 109.5 ?
H14A C14A H14C . . 109.5 ?
H14B C14A H14C . . 109.5 ?
O5A C15A O4A . . 123.3(3) ?
O5A C15A C16A . . 126.7(3) ?
O4A C15A C16A . . 110.0(2) ?
C15A C16A H16A . . 109.5 ?
C15A C16A H16B . . 109.5 ?
H16A C16A H16B . . 109.5 ?
C15A C16A H16C . . 109.5 ?
H16A C16A H16C . . 109.5 ?
H16B C16A H16C . . 109.5 ?
O7A C17A O6A . . 123.1(2) ?
O7A C17A C18A . . 125.3(3) ?
O6A C17A C18A . . 111.6(2) ?
C17A C18A H18A . . 109.5 ?
C17A C18A H18B . . 109.5 ?
H18A C18A H18B . . 109.5 ?
C17A C18A H18C . . 109.5 ?
H18A C18A H18C . . 109.5 ?
H18B C18A H18C . . 109.5 ?
N2A N1A C7A . . 111.1(2) ?
N2A N1A C1A . . 121.4(2) ?
C7A N1A C1A . . 127.1(2) ?
N3A N2A N1A . . 106.6(2) ?
N2A N3A C8A . . 109.6(2) ?
C1A O1A C5A . . 111.88(18) ?
C13A O2A C2A . . 117.27(19) ?
C15A O4A C3A . . 117.9(2) ?
C17A O6A C4A . . 115.87(19) ?
O1B C1B N1B . . 106.14(19) ?
O1B C1B C2B . . 109.43(19) ?
N1B C1B C2B . . 112.5(2) ?
O1B C1B H1B . . 109.6 ?
N1B C1B H1B . . 109.6 ?
C2B C1B H1B . . 109.6 ?
O2B C2B C3B . . 108.53(19) ?
O2B C2B C1B . . 108.20(19) ?
C3B C2B C1B . . 108.09(19) ?
O2B C2B H2B . . 110.6 ?
C3B C2B H2B . . 110.6 ?
C1B C2B H2B . . 110.6 ?
O4B C3B C2B . . 105.76(19) ?
O4B C3B C4B . . 110.6(2) ?
C2B C3B C4B . . 112.0(2) ?
O4B C3B H3B . . 109.5 ?
C2B C3B H3B . . 109.5 ?
C4B C3B H3B . . 109.5 ?
O6B C4B C5B . . 110.9(2) ?
O6B C4B C3B . . 107.1(2) ?
C5B C4B C3B . . 111.6(2) ?
O6B C4B H4B . . 109.1 ?
C5B C4B H4B . . 109.1 ?
C3B C4B H4B . . 109.1 ?
O1B C5B C6B . . 105.7(2) ?
O1B C5B C4B . . 110.5(2) ?
C6B C5B C4B . . 114.1(2) ?
O1B C5B H5B . . 108.8 ?
C6B C5B H5B . . 108.8 ?
C4B C5B H5B . . 108.8 ?
C5B C6B H6B1 . . 109.5 ?
C5B C6B H6B2 . . 109.5 ?
H6B1 C6B H6B2 . . 109.5 ?
C5B C6B H6B3 . . 109.5 ?
H6B1 C6B H6B3 . . 109.5 ?
H6B2 C6B H6B3 . . 109.5 ?
N1B C7B C8B . . 104.4(2) ?
N1B C7B H7B . . 127.8 ?
C8B C7B H7B . . 127.8 ?
N3B C8B C7B . . 108.0(2) ?
N3B C8B C9B . . 122.2(2) ?
C7B C8B C9B . . 129.8(2) ?
C8B C9B C10B . . 113.5(2) ?
C8B C9B H9B1 . . 108.9 ?
C10B C9B H9B1 . . 108.9 ?
C8B C9B H9B2 . . 108.9 ?
C10B C9B H9B2 . . 108.9 ?
H9B1 C9B H9B2 . . 107.7 ?
C11B C10B C9B . . 113.1(2) ?
C11B C10B H10C . . 108.9 ?
C9B C10B H10C . . 108.9 ?
C11B C10B H10D . . 108.9 ?
C9B C10B H10D . . 108.9 ?
H10C C10B H10D . . 107.8 ?
C10B C11B C12B . . 113.6(3) ?
C10B C11B H11C . . 108.9 ?
C12B C11B H11C . . 108.9 ?
C10B C11B H11D . . 108.9 ?
C12B C11B H11D . . 108.9 ?
H11C C11B H11D . . 107.7 ?
C11B C12B H12D . . 109.5 ?
C11B C12B H12E . . 109.5 ?
H12D C12B H12E . . 109.5 ?
C11B C12B H12F . . 109.5 ?
H12D C12B H12F . . 109.5 ?
H12E C12B H12F . . 109.5 ?
O3B C13B O2B . . 123.8(2) ?
O3B C13B C14B . . 125.6(2) ?
O2B C13B C14B . . 110.6(2) ?
C13B C14B H14D . . 109.5 ?
C13B C14B H14E . . 109.5 ?
H14D C14B H14E . . 109.5 ?
C13B C14B H14F . . 109.5 ?
H14D C14B H14F . . 109.5 ?
H14E C14B H14F . . 109.5 ?
O5B C15B O4B . . 123.1(3) ?
O5B C15B C16B . . 126.2(3) ?
O4B C15B C16B . . 110.7(3) ?
C15B C16B H16D . . 109.5 ?
C15B C16B H16E . . 109.5 ?
H16D C16B H16E . . 109.5 ?
C15B C16B H16F . . 109.5 ?
H16D C16B H16F . . 109.5 ?
H16E C16B H16F . . 109.5 ?
O7B C17B O6B . . 123.2(2) ?
O7B C17B C18B . . 125.3(3) ?
O6B C17B C18B . . 111.5(2) ?
C17B C18B H18D . . 109.5 ?
C17B C18B H18E . . 109.5 ?
H18D C18B H18E . . 109.5 ?
C17B C18B H18F . . 109.5 ?
H18D C18B H18F . . 109.5 ?
H18E C18B H18F . . 109.5 ?
C7B N1B N2B . . 111.4(2) ?
C7B N1B C1B . . 126.5(2) ?
N2B N1B C1B . . 121.5(2) ?
N3B N2B N1B . . 106.3(2) ?
N2B N3B C8B . . 109.8(2) ?
C1B O1B C5B . . 111.96(19) ?
C13B O2B C2B . . 117.18(19) ?
C15B O4B C3B . . 116.7(2) ?
C17B O6B C4B . . 115.64(19) ?

loop_
_geom_bond_atom_site_label_1
_geom_bond_atom_site_label_2
_geom_bond_site_symmetry_2
_geom_bond_distance
_geom_bond_publ_flag
C1A O1A . 1.412(3) ?
C1A N1A . 1.446(3) ?
C1A C2A . 1.519(3) ?
C1A H1A . 1.0000 ?
C2A O2A . 1.437(3) ?
C2A C3A . 1.521(3) ?
C2A H2A . 1.0000 ?
C3A O4A . 1.440(3) ?
C3A C4A . 1.530(3) ?
C3A H3A . 1.0000 ?
C4A O6A . 1.446(3) ?
C4A C5A . 1.520(4) ?
C4A H4A . 1.0000 ?
C5A O1A . 1.440(3) ?
C5A C6A . 1.516(4) ?
C5A H5A . 1.0000 ?
C6A H6A1 . 0.9800 ?
C6A H6A2 . 0.9800 ?
C6A H6A3 . 0.9800 ?
C7A N1A . 1.354(3) ?
C7A C8A . 1.369(3) ?
C7A H7A . 0.9500 ?
C8A N3A . 1.369(3) ?
C8A C9A . 1.497(4) ?
C9A C10A . 1.517(4) ?
C9A H9A1 . 0.9900 ?
C9A H9A2 . 0.9900 ?
C10A C11A . 1.526(4) ?
C10A H10A . 0.9900 ?
C10A H10B . 0.9900 ?
C11A C12A . 1.514(4) ?
C11A H11A . 0.9900 ?
C11A H11B . 0.9900 ?
C12A H12A . 0.9800 ?
C12A H12B . 0.9800 ?
C12A H12C . 0.9800 ?
C13A O3A . 1.200(3) ?
C13A O2A . 1.355(3) ?
C13A C14A . 1.500(4) ?
C14A H14A . 0.9800 ?
C14A H14B . 0.9800 ?
C14A H14C . 0.9800 ?
C15A O5A . 1.193(4) ?
C15A O4A . 1.351(3) ?
C15A C16A . 1.495(4) ?
C16A H16A . 0.9800 ?
C16A H16B . 0.9800 ?
C16A H16C . 0.9800 ?
C17A O7A . 1.198(3) ?
C17A O6A . 1.359(3) ?
C17A C18A . 1.497(4) ?
C18A H18A . 0.9800 ?
C18A H18B . 0.9800 ?
C18A H18C . 0.9800 ?
N1A N2A . 1.351(3) ?
N2A N3A . 1.310(3) ?
C1B O1B . 1.409(3) ?
C1B N1B . 1.452(3) ?
C1B C2B . 1.523(3) ?
C1B H1B . 1.0000 ?
C2B O2B . 1.438(3) ?
C2B C3B . 1.520(3) ?
C2B H2B . 1.0000 ?
C3B O4B . 1.443(3) ?
C3B C4B . 1.528(3) ?
C3B H3B . 1.0000 ?
C4B O6B . 1.451(3) ?
C4B C5B . 1.522(4) ?
C4B H4B . 1.0000 ?
C5B O1B . 1.444(3) ?
C5B C6B . 1.515(4) ?
C5B H5B . 1.0000 ?
C6B H6B1 . 0.9800 ?
C6B H6B2 . 0.9800 ?
C6B H6B3 . 0.9800 ?
C7B N1B . 1.350(3) ?
C7B C8B . 1.369(3) ?
C7B H7B . 0.9500 ?
C8B N3B . 1.367(3) ?
C8B C9B . 1.493(4) ?
C9B C10B . 1.520(4) ?
C9B H9B1 . 0.9900 ?
C9B H9B2 . 0.9900 ?
C10B C11B . 1.517(4) ?
C10B H10C . 0.9900 ?
C10B H10D . 0.9900 ?
C11B C12B . 1.519(4) ?
C11B H11C . 0.9900 ?
C11B H11D . 0.9900 ?
C12B H12D . 0.9800 ?
C12B H12E . 0.9800 ?
C12B H12F . 0.9800 ?
C13B O3B . 1.196(3) ?
C13B O2B . 1.361(3) ?
C13B C14B . 1.498(4) ?
C14B H14D . 0.9800 ?
C14B H14E . 0.9800 ?
C14B H14F . 0.9800 ?
C15B O5B . 1.196(4) ?
C15B O4B . 1.358(3) ?
C15B C16B . 1.495(5) ?
C16B H16D . 0.9800 ?
C16B H16E . 0.9800 ?
C16B H16F . 0.9800 ?
C17B O7B . 1.196(3) ?
C17B O6B . 1.355(3) ?
C17B C18B . 1.496(4) ?
C18B H18D . 0.9800 ?
C18B H18E . 0.9800 ?
C18B H18F . 0.9800 ?
N1B N2B . 1.352(3) ?
N2B N3B . 1.307(3) ?

loop_
_geom_hbond_atom_site_label_D
_geom_hbond_atom_site_label_H
_geom_hbond_atom_site_label_A
_geom_hbond_site_symmetry_A
_geom_hbond_distance_DH
_geom_hbond_distance_HA
_geom_hbond_distance_DA
_geom_hbond_angle_DHA
C1B H1B O3B 1_455 1.00 2.53 3.362(3) 141
C2A H2A O3A . 1.00 2.26 2.701(3) 105
C2B H2B O3B . 1.00 2.26 2.698(3) 105
C3A H3A O3A 1_655 1.00 2.32 3.214(3) 149
C3B H3B O3B 1_455 1.00 2.27 3.165(3) 148
C4A H4A O5A . 1.00 2.56 3.046(3) 110
C4A H4A O7A . 1.00 2.23 2.682(3) 106
C4B H4B O5B . 1.00 2.57 3.067(3) 110
C4B H4B O7B . 1.00 2.21 2.670(3) 106
C7A H7A N3A 1_655 0.95 2.39 3.308(4) 161
C7B H7B N3B 1_455 0.95 2.40 3.313(4) 161
C14A H14A O1A 1_545 0.98 2.47 3.377(3) 154
C14B H14D O1B 1_545 0.98 2.35 3.261(3) 155
C16A H16A O7B 1_545 0.98 2.41 3.295(4) 150
C16B H16F O7A . 0.98 2.51 3.401(4) 150
